data_7045237
loop_
_publ_author_name
'Hang, Xinxin'
'Liu, Bing'
'Wang, Shentang'
'Liu, Yunling'
'Liao, Wuping'

_publ_section_title
;
 A metal-calixarene coordination nanotube with
 5-(pyrimidin-5-yl)isophthalic acid.
;
_journal_issue 6
_journal_name_full 'Dalton transactions (Cambridge, England : 2003)'
_journal_page_first 1782
_journal_page_last 1785
_journal_paper_doi 10.1039/c7dt04838f
_journal_volume 47
_journal_year 2018
_chemical_formula_sum 'C60 H68 N5 Ni4 O14 S5'
_chemical_formula_weight 1478.33
_space_group_crystal_system monoclinic
_space_group_IT_number 14
_space_group_name_Hall '-P 2yn'
_space_group_name_H-M_alt 'P 1 21/n 1'
_symmetry_space_group_name_Hall '-P 2yn'
_symmetry_space_group_name_H-M 'P 1 21/n 1'
_atom_sites_solution_hydrogens geom
_audit_creation_method SHELXL-2017/1
_audit_update_record
;
2017-09-28 deposited with the CCDC.
2018-01-09 downloaded from the CCDC.
;
_cell_angle_alpha 90
_cell_angle_beta 103.714(2)
_cell_angle_gamma 90
_cell_formula_units_Z 4
_cell_length_a 13.2812(6)
_cell_length_b 22.1310(9)
_cell_length_c 27.4033(12)
_cell_measurement_reflns_used 9846
_cell_measurement_temperature 190(2)
_cell_measurement_theta_max 44.56
_cell_measurement_theta_min 3.43
_cell_volume 7824.9(6)
_computing_cell_refinement 'Bruker SMART'
_computing_data_collection 'Bruker SMART'
_computing_data_reduction 'Bruker SAINT'
_computing_molecular_graphics 'Bruker SHELXTL'
_computing_publication_material 'Bruker SHELXTL'
_computing_structure_refinement 'SHELXL-2017/1 (Sheldrick, 2017)'
_computing_structure_solution 'Bruker SHELXTL'
_diffrn_ambient_temperature 190(2)
_diffrn_measured_fraction_theta_full 0.996
_diffrn_measured_fraction_theta_max 0.996
_diffrn_measurement_device_type 'Bruker APEX-II CCD'
_diffrn_measurement_method '\f and \w scans'
_diffrn_radiation_type CuK\a
_diffrn_radiation_wavelength 1.54178
_diffrn_reflns_av_R_equivalents 0.0391
_diffrn_reflns_av_unetI/netI 0.0291
_diffrn_reflns_Laue_measured_fraction_full 0.996
_diffrn_reflns_Laue_measured_fraction_max 0.996
_diffrn_reflns_limit_h_max 11
_diffrn_reflns_limit_h_min -12
_diffrn_reflns_limit_k_max 20
_diffrn_reflns_limit_k_min -20
_diffrn_reflns_limit_l_max 24
_diffrn_reflns_limit_l_min -24
_diffrn_reflns_number 36232
_diffrn_reflns_point_group_measured_fraction_full 0.996
_diffrn_reflns_point_group_measured_fraction_max 0.996
_diffrn_reflns_theta_full 44.610
_diffrn_reflns_theta_max 44.610
_diffrn_reflns_theta_min 2.596
_exptl_absorpt_coefficient_mu 2.783
_exptl_absorpt_correction_T_max 0.7488
_exptl_absorpt_correction_T_min 0.6216
_exptl_absorpt_correction_type multi-scan
_exptl_absorpt_process_details 'SADABS 2014/5'
_exptl_crystal_colour block
_exptl_crystal_density_diffrn 1.255
_exptl_crystal_density_method 'not measured'
_exptl_crystal_description green
_exptl_crystal_F_000 3068
_exptl_crystal_size_max 0.18
_exptl_crystal_size_mid 0.15
_exptl_crystal_size_min 0.12
_exptl_transmission_factor_max 0.716
_exptl_transmission_factor_min 0.636
_platon_squeeze_details
;
A. L. Spek, Acta Crystallogr., 2015, C71, 9.
;
_refine_diff_density_max 0.841
_refine_diff_density_min -0.450
_refine_diff_density_rms 0.111
_refine_ls_extinction_method none
_refine_ls_goodness_of_fit_ref 1.097
_refine_ls_hydrogen_treatment constr
_refine_ls_matrix_type full
_refine_ls_number_parameters 787
_refine_ls_number_reflns 6169
_refine_ls_number_restraints 330
_refine_ls_restrained_S_all 1.101
_refine_ls_R_factor_all 0.0702
_refine_ls_R_factor_gt 0.0604
_refine_ls_shift/su_max 0.001
_refine_ls_shift/su_mean 0.000
_refine_ls_structure_factor_coef Fsqd
_refine_ls_weighting_details 'w=1/[\s^2^(Fo^2^)+(0.0851P)^2^+43.0392P] where P=(Fo^2^+2Fc^2^)/3'
_refine_ls_weighting_scheme calc
_refine_ls_wR_factor_gt 0.1659
_refine_ls_wR_factor_ref 0.1726
_reflns_Friedel_coverage 0.000
_reflns_number_gt 5297
_reflns_number_total 6169
_reflns_threshold_expression 'I > 2\s(I)'
_cod_data_source_file c7dt04838f2.cif
_cod_data_source_block hang66_0m_sq
_cod_depositor_comments 'Adding full bibliography for 7045237--7045238.cif.'
_cod_database_code 7045237
_shelx_shelxl_version_number 2017/1
_shelx_space_group_comment
;
The symmetry employed for this shelxl refinement is uniquely defined
by the following loop, which should always be used as a source of
symmetry information in preference to the above space-group names.
They are only intended as comments.
;
_platon_squeeze_void_probe_radius 1.20

loop_
_space_group_symop_operation_xyz
'x, y, z'
'-x+1/2, y+1/2, -z+1/2'
'-x, -y, -z'
'x-1/2, -y-1/2, z-1/2'

loop_
_atom_site_label
_atom_site_type_symbol
_atom_site_fract_x
_atom_site_fract_y
_atom_site_fract_z
_atom_site_U_iso_or_equiv
_atom_site_adp_type
_atom_site_occupancy
_atom_site_site_symmetry_order
_atom_site_calc_flag
_atom_site_refinement_flags_posn
_atom_site_refinement_flags_adp
Ni1 Ni 0.48334(10) 0.51130(6) 0.18262(5) 0.0301(4) Uani 1 1 d . .
Ni2 Ni 0.59903(11) 0.39957(6) 0.26913(5) 0.0354(4) Uani 1 1 d . .
Ni3 Ni 0.49098(10) 0.29045(6) 0.20703(5) 0.0318(4) Uani 1 1 d . .
Ni4 Ni 0.34948(10) 0.38379(6) 0.10417(5) 0.0311(4) Uani 1 1 d . .
S1 S 0.36609(17) 0.57595(9) 0.21089(8) 0.0372(6) Uani 1 1 d . .
S2 S 0.5730(2) 0.41550(10) 0.35366(8) 0.0504(7) Uani 1 1 d . .
S3 S 0.37597(18) 0.22705(9) 0.24392(8) 0.0411(6) Uani 1 1 d . .
S4 S 0.16978(17) 0.38513(9) 0.09833(9) 0.0417(6) Uani 1 1 d . .
S5 S 0.59184(17) 0.39521(9) 0.14896(8) 0.0344(6) Uani 1 1 d . .
O1 O 0.3530(4) 0.4614(2) 0.14901(18) 0.0315(14) Uani 1 1 d . .
O2 O 0.5014(4) 0.4713(2) 0.2499(2) 0.0320(14) Uani 1 1 d . .
O3 O 0.4746(4) 0.3459(2) 0.2626(2) 0.0351(14) Uani 1 1 d . .
O4 O 0.3554(4) 0.3228(2) 0.16177(18) 0.0302(14) Uani 1 1 d . .
O5 O 0.5902(4) 0.4603(2) 0.15943(19) 0.0359(14) Uani 1 1 d . .
O6 O 0.5818(4) 0.3632(2) 0.19579(18) 0.0320(14) Uani 1 1 d . .
O7 O 0.5025(4) 0.3778(2) 0.10856(18) 0.0336(14) Uani 1 1 d . .
O8 O 0.6871(4) 0.3785(2) 0.1359(2) 0.0446(16) Uani 1 1 d . .
O9 O 0.3356(4) 0.4408(3) 0.04233(19) 0.0446(16) Uani 1 1 d . .
O10 O 0.5095(5) 0.2328(3) 0.1534(2) 0.0519(17) Uani 1 1 d . .
O11 O 0.6173(5) 0.2498(2) 0.2525(2) 0.0389(15) Uani 1 1 d . .
O12 O 0.6911(4) 0.3297(3) 0.2988(2) 0.0407(15) Uani 1 1 d . .
O13 O 0.8947(4) 0.0745(2) 0.2941(2) 0.0357(14) Uani 1 1 d . .
O14 O 0.9939(5) 0.0753(2) 0.3707(2) 0.0363(14) Uani 1 1 d . .
N1 N 0.3653(6) 0.5243(3) 0.0017(3) 0.052(2) Uani 1 1 d . .
N2 N 0.7215(6) 0.4571(3) 0.2675(3) 0.045(2) Uani 1 1 d . .
N3 N 0.8317(5) 0.1896(3) 0.5522(3) 0.0320(17) Uani 1 1 d . U
N4 N 0.8189(7) 0.2947(4) 0.5345(3) 0.061(2) Uani 1 1 d . .
N5 N 0.6042(14) 0.1826(10) 0.1106(7) 0.205(7) Uani 1 1 d . U
C1 C 0.2616(7) 0.4827(4) 0.1536(3) 0.032(2) Uani 1 1 d . U
C2 C 0.1678(7) 0.4534(4) 0.1319(3) 0.036(2) Uani 1 1 d . U
C3 C 0.0733(7) 0.4772(4) 0.1365(3) 0.047(3) Uani 1 1 d . U
H3A H 0.011495 0.457085 0.119966 0.057 Uiso 1 1 calc R U
C4 C 0.0649(7) 0.5289(4) 0.1639(4) 0.046(2) Uani 1 1 d . U
C5 C 0.1573(7) 0.5577(4) 0.1853(3) 0.041(2) Uani 1 1 d . U
H5A H 0.155674 0.593859 0.203777 0.049 Uiso 1 1 calc R U
C6 C 0.2516(6) 0.5358(4) 0.1805(3) 0.036(2) Uani 1 1 d . U
C7 C 0.4616(7) 0.4965(4) 0.2842(3) 0.035(2) Uani 1 1 d . U
C8 C 0.3941(7) 0.5465(4) 0.2732(3) 0.037(2) Uani 1 1 d . U
C9 C 0.3546(7) 0.5747(4) 0.3096(4) 0.050(3) Uani 1 1 d . U
H9A H 0.310676 0.608793 0.300665 0.060 Uiso 1 1 calc R U
C10 C 0.3771(8) 0.5546(4) 0.3585(4) 0.056(3) Uani 1 1 d . U
C11 C 0.4427(8) 0.5054(4) 0.3703(4) 0.055(3) Uani 1 1 d . U
H11A H 0.460339 0.491024 0.403916 0.066 Uiso 1 1 calc R U
C12 C 0.4838(7) 0.4763(4) 0.3340(3) 0.042(2) Uani 1 1 d . U
C13 C 0.4591(7) 0.3214(4) 0.3034(4) 0.040(2) Uani 1 1 d . U
C14 C 0.4076(7) 0.2660(4) 0.3021(3) 0.040(2) Uani 1 1 d . U
C15 C 0.3901(8) 0.2411(4) 0.3461(4) 0.060(3) Uani 1 1 d . U
H15A H 0.354035 0.203813 0.344196 0.073 Uiso 1 1 calc R U
C16 C 0.4237(8) 0.2692(5) 0.3930(4) 0.061(3) Uani 1 1 d . U
C17 C 0.4774(8) 0.3230(5) 0.3942(4) 0.058(3) Uani 1 1 d . U
H17A H 0.502770 0.342742 0.425536 0.070 Uiso 1 1 calc R U
C18 C 0.4950(7) 0.3488(4) 0.3507(3) 0.046(2) Uani 1 1 d . U
C19 C 0.2675(7) 0.3069(4) 0.1726(3) 0.034(2) Uani 1 1 d . U
C20 C 0.1718(7) 0.3307(4) 0.1465(3) 0.042(2) Uani 1 1 d . U
C21 C 0.0798(8) 0.3140(4) 0.1571(4) 0.063(3) Uani 1 1 d . U
H21A H 0.017346 0.331184 0.137943 0.075 Uiso 1 1 calc R U
C22 C 0.0744(9) 0.2728(5) 0.1947(5) 0.074(3) Uani 1 1 d . U
C23 C 0.1688(8) 0.2479(4) 0.2209(4) 0.057(3) Uani 1 1 d . U
H23A H 0.169030 0.219440 0.246869 0.069 Uiso 1 1 calc R U
C24 C 0.2615(7) 0.2638(4) 0.2099(3) 0.040(2) Uani 1 1 d . U
C25 C 0.7427(9) 0.5041(5) 0.3082(4) 0.081(3) Uani 1 1 d . .
H25A H 0.678681 0.526157 0.308044 0.122 Uiso 1 1 calc R U
H25B H 0.767974 0.484417 0.340812 0.122 Uiso 1 1 calc R U
H25C H 0.795271 0.532349 0.302153 0.122 Uiso 1 1 calc R U
C26 C 0.8164(9) 0.4256(5) 0.2686(4) 0.085(4) Uani 1 1 d . .
H26A H 0.804200 0.394603 0.242241 0.127 Uiso 1 1 calc R U
H26B H 0.868577 0.454237 0.262764 0.127 Uiso 1 1 calc R U
H26C H 0.841281 0.406306 0.301423 0.127 Uiso 1 1 calc R U
C27 C 0.3424(9) 0.4964(5) -0.0476(4) 0.068(3) Uani 1 1 d . U
H27A H 0.351554 0.526110 -0.072643 0.102 Uiso 1 1 calc R U
H27B H 0.389488 0.462265 -0.047477 0.102 Uiso 1 1 calc R U
H27C H 0.270628 0.481861 -0.055834 0.102 Uiso 1 1 calc R U
C28 C 0.3933(9) 0.5892(5) 0.0033(4) 0.083(4) Uani 1 1 d . U
H28A H 0.393726 0.603153 -0.030563 0.124 Uiso 1 1 calc R U
H28B H 0.342481 0.612594 0.016182 0.124 Uiso 1 1 calc R U
H28C H 0.462344 0.594838 0.025504 0.124 Uiso 1 1 calc R U
C29 C 0.3597(7) 0.4953(5) 0.0434(4) 0.052(3) Uani 1 1 d . .
C31 C 0.6785(7) 0.2737(5) 0.2892(3) 0.034(2) Uani 1 1 d . .
C32 C 0.7431(6) 0.2333(4) 0.3267(3) 0.033(2) Uani 1 1 d . U
C33 C 0.7548(7) 0.2474(4) 0.3769(4) 0.043(2) Uani 1 1 d . U
H33A H 0.720941 0.282060 0.385762 0.051 Uiso 1 1 calc R U
C34 C 0.8153(7) 0.2118(4) 0.4151(3) 0.035(2) Uani 1 1 d . .
C35 C 0.8694(6) 0.1633(4) 0.4010(3) 0.037(2) Uani 1 1 d . .
H35A H 0.915014 0.140413 0.426234 0.045 Uiso 1 1 calc R U
C36 C 0.8579(6) 0.1479(4) 0.3509(3) 0.031(2) Uani 1 1 d . .
C37 C 0.7921(6) 0.1821(4) 0.3141(3) 0.033(2) Uani 1 1 d . .
H37A H 0.780470 0.170362 0.279880 0.040 Uiso 1 1 calc R U
C38 C 0.8188(6) 0.2257(4) 0.4686(3) 0.037(2) Uani 1 1 d . .
C39 C 0.8277(6) 0.1802(4) 0.5033(4) 0.041(2) Uani 1 1 d . .
H39A H 0.831338 0.139814 0.492212 0.049 Uiso 1 1 calc R U
C40 C 0.8245(7) 0.2473(5) 0.5644(4) 0.052(3) Uani 1 1 d . .
H40A H 0.823263 0.255389 0.598306 0.062 Uiso 1 1 calc R U
C41 C 0.8157(8) 0.2832(5) 0.4868(4) 0.055(3) Uani 1 1 d . .
H41A H 0.811106 0.316256 0.464200 0.066 Uiso 1 1 calc R U
C42 C -0.0422(7) 0.5541(4) 0.1679(4) 0.061(3) Uani 1 1 d . .
C43 C -0.1233(7) 0.5052(5) 0.1599(4) 0.070(3) Uani 1 1 d . .
H43A H -0.101217 0.473153 0.184805 0.105 Uiso 1 1 calc R U
H43B H -0.189210 0.522207 0.163536 0.105 Uiso 1 1 calc R U
H43C H -0.132188 0.488313 0.126039 0.105 Uiso 1 1 calc R U
C44 C -0.0735(10) 0.6041(6) 0.1302(6) 0.129(6) Uani 1 1 d . .
H44A H -0.019637 0.635333 0.136199 0.193 Uiso 1 1 calc R U
H44B H -0.082054 0.587823 0.096246 0.193 Uiso 1 1 calc R U
H44C H -0.139077 0.621718 0.133743 0.193 Uiso 1 1 calc R U
C45 C -0.0346(9) 0.5815(6) 0.2209(5) 0.110(4) Uani 1 1 d . .
H45A H -0.014288 0.549886 0.246365 0.165 Uiso 1 1 calc R U
H45B H 0.017347 0.613802 0.227107 0.165 Uiso 1 1 calc R U
H45C H -0.102111 0.598072 0.222629 0.165 Uiso 1 1 calc R U
C46 C 0.3352(8) 0.5902(4) 0.3986(3) 0.081(3) Uani 1 1 d D .
C47 C 0.2178(7) 0.5987(6) 0.3798(5) 0.128(5) Uani 1 1 d D .
H47A H 0.202990 0.619688 0.347352 0.192 Uiso 1 1 calc R U
H47B H 0.183769 0.559161 0.375788 0.192 Uiso 1 1 calc R U
H47C H 0.191683 0.622815 0.404154 0.192 Uiso 1 1 calc R U
C48 C 0.3868(8) 0.6528(4) 0.4049(4) 0.093(4) Uani 1 1 d D .
H48A H 0.371150 0.673828 0.372453 0.140 Uiso 1 1 calc R U
H48B H 0.360239 0.676462 0.429333 0.140 Uiso 1 1 calc R U
H48C H 0.462038 0.648102 0.416771 0.140 Uiso 1 1 calc R U
C49 C 0.3598(13) 0.5577(6) 0.4491(4) 0.199(9) Uani 1 1 d D .
H49A H 0.434930 0.552487 0.460796 0.299 Uiso 1 1 calc R U
H49B H 0.334039 0.581621 0.473704 0.299 Uiso 1 1 calc R U
H49C H 0.326125 0.517967 0.445338 0.299 Uiso 1 1 calc R U
C50 C 0.4073(11) 0.2409(5) 0.4425(4) 0.085(3) Uani 1 1 d . .
C51 C 0.3403(12) 0.1857(6) 0.4326(4) 0.110(5) Uani 1 1 d . .
H51A H 0.372126 0.155802 0.414602 0.166 Uiso 1 1 calc R U
H51B H 0.333154 0.168531 0.464604 0.166 Uiso 1 1 calc R U
H51C H 0.271683 0.196688 0.412202 0.166 Uiso 1 1 calc R U
C52 C 0.3585(12) 0.2880(6) 0.4707(5) 0.119(5) Uani 1 1 d . .
H52A H 0.402812 0.323889 0.476989 0.178 Uiso 1 1 calc R U
H52B H 0.289948 0.299163 0.450318 0.178 Uiso 1 1 calc R U
H52C H 0.351419 0.271006 0.502721 0.178 Uiso 1 1 calc R U
C53 C 0.5176(11) 0.2246(6) 0.4756(4) 0.103(4) Uani 1 1 d . .
H53A H 0.560403 0.261170 0.481763 0.154 Uiso 1 1 calc R U
H53B H 0.510753 0.207784 0.507762 0.154 Uiso 1 1 calc R U
H53C H 0.550426 0.194756 0.457999 0.154 Uiso 1 1 calc R U
C54 C -0.0217(8) 0.2590(4) 0.2148(5) 0.114(4) Uani 1 1 d D .
C55 C -0.1150(9) 0.2951(5) 0.1870(6) 0.167(7) Uani 1 1 d D .
H55A H -0.099458 0.338362 0.190906 0.250 Uiso 1 1 calc R U
H55B H -0.131040 0.284474 0.151286 0.250 Uiso 1 1 calc R U
H55C H -0.174768 0.285750 0.200902 0.250 Uiso 1 1 calc R U
C56 C -0.0029(12) 0.2749(8) 0.2718(5) 0.212(9) Uani 1 1 d D .
H56A H 0.057022 0.252246 0.290859 0.317 Uiso 1 1 calc R U
H56B H 0.010435 0.318333 0.276517 0.317 Uiso 1 1 calc R U
H56C H -0.064419 0.264161 0.283865 0.317 Uiso 1 1 calc R U
C57 C -0.0436(8) 0.1913(4) 0.2095(5) 0.107(5) Uani 1 1 d D .
H57A H 0.017337 0.168812 0.227629 0.160 Uiso 1 1 calc R U
H57B H -0.103047 0.181461 0.223455 0.160 Uiso 1 1 calc R U
H57C H -0.059320 0.180186 0.173839 0.160 Uiso 1 1 calc R U
C58 C 0.9177(7) 0.0962(4) 0.3374(4) 0.035(2) Uani 1 1 d . .
C59 C 0.5853(15) 0.2267(8) 0.1427(6) 0.132(6) Uani 1 1 d . U
C60 C 0.721(2) 0.1574(12) 0.1108(10) 0.263(9) Uani 1 1 d . U
H60A H 0.715498 0.126309 0.084909 0.395 Uiso 1 1 calc R U
H60B H 0.763481 0.190854 0.103946 0.395 Uiso 1 1 calc R U
H60C H 0.752011 0.140017 0.143807 0.395 Uiso 1 1 calc R U
C61 C 0.542(2) 0.1239(13) 0.1063(11) 0.263(9) Uani 1 1 d . U
H61A H 0.562979 0.096805 0.082320 0.395 Uiso 1 1 calc R U
H61B H 0.554544 0.104308 0.139299 0.395 Uiso 1 1 calc R U
H61C H 0.467721 0.133039 0.094668 0.395 Uiso 1 1 calc R U

loop_
_atom_site_aniso_label
_atom_site_aniso_U_11
_atom_site_aniso_U_22
_atom_site_aniso_U_33
_atom_site_aniso_U_23
_atom_site_aniso_U_13
_atom_site_aniso_U_12
Ni1 0.0348(9) 0.0242(8) 0.0315(9) 0.0015(6) 0.0083(7) -0.0032(6)
Ni2 0.0472(9) 0.0266(9) 0.0298(9) 0.0013(7) 0.0037(7) 0.0052(7)
Ni3 0.0427(9) 0.0252(8) 0.0275(8) 0.0012(6) 0.0084(7) 0.0051(7)
Ni4 0.0384(9) 0.0257(8) 0.0273(8) 0.0024(7) 0.0038(7) -0.0016(6)
S1 0.0453(14) 0.0214(12) 0.0450(15) 0.0009(11) 0.0110(11) -0.0009(11)
S2 0.0822(19) 0.0350(14) 0.0317(14) -0.0006(11) 0.0091(13) 0.0048(13)
S3 0.0631(16) 0.0252(13) 0.0390(14) 0.0048(11) 0.0201(12) 0.0039(11)
S4 0.0378(14) 0.0290(13) 0.0528(15) 0.0002(12) -0.0001(12) -0.0021(11)
S5 0.0388(16) 0.0335(15) 0.0316(15) 0.0014(11) 0.0100(13) 0.0011(11)
O1 0.034(4) 0.026(3) 0.034(3) 0.000(3) 0.005(3) -0.004(3)
O2 0.047(4) 0.024(3) 0.028(3) 0.003(3) 0.014(3) 0.007(3)
O3 0.059(4) 0.026(3) 0.023(4) 0.003(3) 0.015(3) 0.002(3)
O4 0.037(4) 0.028(3) 0.027(3) 0.004(3) 0.009(3) 0.002(3)
O5 0.042(4) 0.027(4) 0.041(4) 0.002(3) 0.015(3) -0.001(3)
O6 0.036(3) 0.029(3) 0.030(3) 0.003(3) 0.008(3) 0.000(3)
O7 0.038(4) 0.039(3) 0.025(3) -0.001(3) 0.010(3) -0.004(3)
O8 0.043(4) 0.047(4) 0.049(4) -0.002(3) 0.020(3) 0.008(3)
O9 0.063(4) 0.035(4) 0.030(4) 0.011(3) -0.002(3) -0.005(3)
O10 0.049(4) 0.062(4) 0.051(4) -0.012(3) 0.023(3) 0.008(4)
O11 0.051(4) 0.029(3) 0.034(4) 0.001(3) 0.004(3) 0.014(3)
O12 0.053(4) 0.027(4) 0.036(4) 0.003(3) 0.000(3) 0.009(3)
O13 0.044(4) 0.031(4) 0.030(4) -0.002(3) 0.006(3) 0.003(3)
O14 0.044(4) 0.031(3) 0.034(4) 0.002(3) 0.009(3) 0.008(3)
N1 0.065(6) 0.038(5) 0.047(6) 0.011(5) 0.002(4) -0.018(4)
N2 0.043(5) 0.034(5) 0.057(5) -0.008(4) 0.007(4) -0.001(4)
N3 0.040(4) 0.025(5) 0.028(5) -0.007(3) 0.004(3) 0.007(3)
N4 0.112(7) 0.037(6) 0.032(6) 0.007(5) 0.009(5) 0.019(5)
N5 0.167(10) 0.225(11) 0.240(11) -0.066(9) 0.079(8) 0.021(9)
C1 0.033(5) 0.027(5) 0.034(5) 0.007(4) 0.005(4) 0.000(5)
C2 0.035(5) 0.021(5) 0.049(5) 0.006(4) 0.005(4) 0.004(4)
C3 0.038(6) 0.042(6) 0.059(6) 0.005(5) 0.005(4) 0.000(5)
C4 0.039(5) 0.029(5) 0.065(6) 0.000(5) 0.005(4) 0.010(4)
C5 0.040(6) 0.028(5) 0.054(5) -0.001(4) 0.012(5) 0.004(5)
C6 0.037(5) 0.027(5) 0.045(5) 0.006(4) 0.013(4) 0.003(4)
C7 0.046(5) 0.034(5) 0.029(5) -0.007(5) 0.016(5) -0.008(4)
C8 0.048(5) 0.028(5) 0.038(5) -0.002(4) 0.016(4) 0.003(4)
C9 0.061(6) 0.035(5) 0.057(6) -0.005(5) 0.021(5) 0.001(5)
C10 0.077(6) 0.048(6) 0.050(6) -0.008(5) 0.029(5) 0.009(5)
C11 0.079(6) 0.044(6) 0.043(6) 0.001(5) 0.019(5) -0.002(5)
C12 0.056(5) 0.035(5) 0.037(6) -0.006(5) 0.015(5) 0.006(4)
C13 0.053(5) 0.030(5) 0.038(6) 0.003(5) 0.013(5) 0.007(4)
C14 0.065(6) 0.034(5) 0.027(5) 0.004(4) 0.020(4) 0.002(5)
C15 0.083(6) 0.045(5) 0.060(6) 0.005(5) 0.030(5) 0.003(5)
C16 0.087(6) 0.057(6) 0.044(5) 0.007(5) 0.029(5) 0.001(5)
C17 0.081(6) 0.052(6) 0.044(6) -0.002(5) 0.019(5) -0.003(5)
C18 0.074(6) 0.030(5) 0.036(6) 0.002(5) 0.018(5) 0.008(5)
C19 0.040(6) 0.023(5) 0.042(5) 0.001(4) 0.016(5) -0.001(4)
C20 0.041(6) 0.030(5) 0.058(6) 0.001(4) 0.019(5) -0.002(4)
C21 0.054(6) 0.043(6) 0.095(7) 0.010(5) 0.024(5) 0.008(5)
C22 0.061(6) 0.063(6) 0.110(7) 0.021(6) 0.043(6) 0.008(5)
C23 0.061(6) 0.042(5) 0.077(6) 0.012(5) 0.032(5) -0.003(5)
C24 0.042(5) 0.033(5) 0.048(5) -0.002(5) 0.017(4) 0.009(4)
C25 0.087(9) 0.082(9) 0.066(8) -0.012(7) 0.001(6) -0.006(7)
C26 0.071(9) 0.085(9) 0.094(9) 0.006(7) 0.011(7) -0.015(8)
C27 0.094(8) 0.062(7) 0.049(7) -0.001(6) 0.020(6) -0.015(6)
C28 0.112(9) 0.070(8) 0.055(7) 0.007(6) -0.005(6) -0.028(7)
C29 0.054(7) 0.044(8) 0.054(8) 0.015(6) 0.008(5) -0.007(5)
C31 0.036(6) 0.040(7) 0.027(6) 0.004(6) 0.011(5) 0.015(5)
C32 0.038(5) 0.031(5) 0.031(5) 0.001(4) 0.007(4) 0.006(4)
C33 0.050(5) 0.035(5) 0.043(6) 0.001(5) 0.008(5) 0.009(4)
C34 0.048(6) 0.029(6) 0.025(6) 0.002(5) 0.000(5) 0.000(5)
C35 0.040(6) 0.027(6) 0.041(7) 0.007(5) 0.002(5) 0.010(5)
C36 0.038(6) 0.032(6) 0.022(6) 0.010(5) 0.002(5) 0.003(5)
C37 0.038(5) 0.036(6) 0.030(6) -0.003(5) 0.014(5) -0.011(5)
C38 0.043(6) 0.029(6) 0.036(7) 0.006(6) 0.002(4) 0.006(4)
C39 0.049(6) 0.030(6) 0.041(7) -0.004(6) 0.004(5) 0.003(5)
C40 0.070(7) 0.051(8) 0.031(6) -0.007(6) 0.005(5) 0.012(5)
C41 0.089(8) 0.041(8) 0.031(7) 0.003(5) 0.006(5) 0.013(6)
C42 0.037(5) 0.046(6) 0.102(7) 0.005(5) 0.021(6) 0.011(4)
C43 0.037(6) 0.069(7) 0.104(9) -0.004(6) 0.014(6) 0.005(5)
C44 0.079(9) 0.108(10) 0.217(14) 0.088(10) 0.069(10) 0.055(8)
C45 0.065(8) 0.120(11) 0.152(9) -0.063(8) 0.041(8) -0.010(7)
C46 0.125(8) 0.062(6) 0.072(7) -0.012(5) 0.058(7) 0.019(6)
C47 0.112(8) 0.145(13) 0.152(12) -0.091(10) 0.081(8) -0.021(8)
C48 0.110(9) 0.081(7) 0.087(9) -0.051(7) 0.020(7) 0.009(7)
C49 0.40(3) 0.151(13) 0.099(10) 0.030(10) 0.156(13) 0.130(16)
C50 0.136(9) 0.071(7) 0.059(7) 0.013(6) 0.048(6) -0.008(6)
C51 0.181(13) 0.107(9) 0.056(8) 0.019(7) 0.054(8) -0.049(9)
C52 0.204(15) 0.104(9) 0.074(9) 0.017(7) 0.086(10) 0.013(9)
C53 0.161(10) 0.092(9) 0.053(7) 0.022(7) 0.023(7) 0.000(8)
C54 0.094(9) 0.070(7) 0.207(13) 0.041(8) 0.092(10) 0.009(7)
C55 0.078(9) 0.105(11) 0.34(2) 0.058(13) 0.105(11) 0.030(8)
C56 0.161(16) 0.28(2) 0.243(14) -0.080(16) 0.151(13) -0.050(16)
C57 0.060(8) 0.075(7) 0.201(14) 0.018(8) 0.064(9) -0.009(6)
C58 0.043(6) 0.020(6) 0.045(7) 0.009(6) 0.015(6) 0.007(5)
C59 0.139(10) 0.131(9) 0.128(9) -0.063(8) 0.040(8) 0.006(8)
C60 0.247(14) 0.250(14) 0.297(14) -0.033(12) 0.070(12) 0.014(12)
C61 0.247(14) 0.250(14) 0.297(14) -0.033(12) 0.070(12) 0.014(12)

loop_
_atom_type_symbol
_atom_type_description
_atom_type_scat_dispersion_real
_atom_type_scat_dispersion_imag
_atom_type_scat_source
C C 0.0181 0.0091 'International Tables Vol C Tables 4.2.6.8 and 6.1.1.4'
H H 0.0000 0.0000 'International Tables Vol C Tables 4.2.6.8 and 6.1.1.4'
N N 0.0311 0.0180 'International Tables Vol C Tables 4.2.6.8 and 6.1.1.4'
O O 0.0492 0.0322 'International Tables Vol C Tables 4.2.6.8 and 6.1.1.4'
S S 0.3331 0.5567 'International Tables Vol C Tables 4.2.6.8 and 6.1.1.4'
Ni Ni -3.0029 0.5091 'International Tables Vol C Tables 4.2.6.8 and 6.1.1.4'

loop_
_geom_angle_atom_site_label_1
_geom_angle_atom_site_label_2
_geom_angle_atom_site_label_3
_geom_angle
_geom_angle_site_symmetry_1
_geom_angle_site_symmetry_3
O2 Ni1 O5 95.8(2) . .
O2 Ni1 O1 94.5(2) . .
O5 Ni1 O1 97.8(2) . .
O2 Ni1 O14 158.1(2) . 2_655
O5 Ni1 O14 86.0(2) . 2_655
O1 Ni1 O14 106.9(2) . 2_655
O2 Ni1 O13 95.6(2) . 2_655
O5 Ni1 O13 85.4(2) . 2_655
O1 Ni1 O13 169.0(2) . 2_655
O14 Ni1 O13 62.7(2) 2_655 2_655
O2 Ni1 S1 84.90(17) . .
O5 Ni1 S1 176.39(17) . .
O1 Ni1 S1 85.60(16) . .
O14 Ni1 S1 91.95(16) 2_655 .
O13 Ni1 S1 91.00(16) 2_655 .
O2 Ni1 C58 126.6(3) . 2_655
O5 Ni1 C58 84.5(2) . 2_655
O1 Ni1 C58 138.6(3) . 2_655
O14 Ni1 C58 31.7(3) 2_655 2_655
O13 Ni1 C58 30.9(2) 2_655 2_655
S1 Ni1 C58 92.3(2) . 2_655
O3 Ni2 O12 89.4(2) . .
O3 Ni2 O2 88.7(2) . .
O12 Ni2 O2 171.1(2) . .
O3 Ni2 N2 173.7(3) . .
O12 Ni2 N2 94.3(3) . .
O2 Ni2 N2 88.3(3) . .
O3 Ni2 O6 77.9(2) . .
O12 Ni2 O6 90.6(2) . .
O2 Ni2 O6 97.5(2) . .
N2 Ni2 O6 96.9(2) . .
O3 Ni2 S2 82.61(17) . .
O12 Ni2 S2 86.38(17) . .
O2 Ni2 S2 84.76(17) . .
N2 Ni2 S2 102.7(2) . .
O6 Ni2 S2 160.31(16) . .
O10 Ni3 O3 177.9(2) . .
O10 Ni3 O11 86.6(3) . .
O3 Ni3 O11 91.6(2) . .
O10 Ni3 O4 91.3(2) . .
O3 Ni3 O4 90.4(2) . .
O11 Ni3 O4 173.8(2) . .
O10 Ni3 O6 102.0(2) . .
O3 Ni3 O6 79.0(2) . .
O11 Ni3 O6 90.6(2) . .
O4 Ni3 O6 95.5(2) . .
O10 Ni3 S3 97.7(2) . .
O3 Ni3 S3 81.23(17) . .
O11 Ni3 S3 89.89(17) . .
O4 Ni3 S3 84.63(16) . .
O6 Ni3 S3 160.25(16) . .
O7 Ni4 O4 93.3(2) . .
O7 Ni4 O9 88.9(2) . .
O4 Ni4 O9 175.6(2) . .
O7 Ni4 O1 97.8(2) . .
O4 Ni4 O1 95.46(19) . .
O9 Ni4 O1 88.1(2) . .
O7 Ni4 N3 86.6(2) . 4_565
O4 Ni4 N3 89.5(2) . 4_565
O9 Ni4 N3 86.8(3) . 4_565
O1 Ni4 N3 173.2(2) . 4_565
O7 Ni4 S4 176.93(17) . .
O4 Ni4 S4 85.08(17) . .
O9 Ni4 S4 92.55(17) . .
O1 Ni4 S4 84.92(16) . .
N3 Ni4 S4 90.80(18) 4_565 .
C8 S1 C6 103.0(4) . .
C8 S1 Ni1 95.0(3) . .
C6 S1 Ni1 95.7(3) . .
C12 S2 C18 105.7(4) . .
C12 S2 Ni2 93.2(3) . .
C18 S2 Ni2 92.8(3) . .
C14 S3 C24 103.9(4) . .
C14 S3 Ni3 93.1(3) . .
C24 S3 Ni3 93.5(3) . .
C2 S4 C20 101.0(4) . .
C2 S4 Ni4 96.6(3) . .
C20 S4 Ni4 96.0(3) . .
O8 S5 O7 110.2(3) . .
O8 S5 O5 110.7(3) . .
O7 S5 O5 110.9(3) . .
O8 S5 O6 110.7(3) . .
O7 S5 O6 107.5(3) . .
O5 S5 O6 106.7(3) . .
C1 O1 Ni1 116.8(5) . .
C1 O1 Ni4 116.6(5) . .
Ni1 O1 Ni4 126.4(3) . .
C7 O2 Ni1 119.4(5) . .
C7 O2 Ni2 119.2(5) . .
Ni1 O2 Ni2 120.8(3) . .
C13 O3 Ni2 117.7(5) . .
C13 O3 Ni3 117.7(5) . .
Ni2 O3 Ni3 101.2(2) . .
C19 O4 Ni3 117.8(5) . .
C19 O4 Ni4 118.2(5) . .
Ni3 O4 Ni4 123.9(3) . .
S5 O5 Ni1 130.5(3) . .
S5 O6 Ni3 131.7(3) . .
S5 O6 Ni2 128.3(3) . .
Ni3 O6 Ni2 95.1(2) . .
S5 O7 Ni4 130.7(3) . .
C29 O9 Ni4 126.4(6) . .
C59 O10 Ni3 122.8(9) . .
C31 O11 Ni3 125.8(5) . .
C31 O12 Ni2 128.8(5) . .
C58 O13 Ni1 88.3(5) . 2_645
C58 O14 Ni1 88.2(5) . 2_645
C29 N1 C27 123.6(8) . .
C29 N1 C28 120.4(8) . .
C27 N1 C28 116.0(8) . .
C26 N2 C25 108.2(8) . .
C26 N2 Ni2 113.0(6) . .
C25 N2 Ni2 114.8(6) . .
C40 N3 C39 114.3(7) . .
C40 N3 Ni4 124.5(6) . 4_666
C39 N3 Ni4 121.2(6) . 4_666
C40 N4 C41 116.4(8) . .
C59 N5 C61 118.2(19) . .
C59 N5 C60 123.5(19) . .
C61 N5 C60 101.8(18) . .
O1 C1 C2 122.1(7) . .
O1 C1 C6 123.0(7) . .
C2 C1 C6 115.0(8) . .
C3 C2 C1 120.9(8) . .
C3 C2 S4 119.6(7) . .
C1 C2 S4 119.5(7) . .
C4 C3 C2 123.4(8) . .
C4 C3 H3A 118.3 . .
C2 C3 H3A 118.3 . .
C5 C4 C3 115.6(8) . .
C5 C4 C42 122.6(8) . .
C3 C4 C42 121.7(8) . .
C6 C5 C4 122.1(8) . .
C6 C5 H5A 118.9 . .
C4 C5 H5A 118.9 . .
C5 C6 C1 122.9(8) . .
C5 C6 S1 118.2(7) . .
C1 C6 S1 118.8(7) . .
O2 C7 C12 122.5(8) . .
O2 C7 C8 121.7(8) . .
C12 C7 C8 115.8(8) . .
C9 C8 C7 122.0(8) . .
C9 C8 S1 119.9(7) . .
C7 C8 S1 118.0(7) . .
C10 C9 C8 121.8(9) . .
C10 C9 H9A 119.1 . .
C8 C9 H9A 119.1 . .
C9 C10 C11 117.4(9) . .
C9 C10 C46 119.5(9) . .
C11 C10 C46 122.9(9) . .
C10 C11 C12 121.8(9) . .
C10 C11 H11A 119.1 . .
C12 C11 H11A 119.1 . .
C11 C12 C7 121.2(8) . .
C11 C12 S2 118.4(7) . .
C7 C12 S2 120.3(7) . .
O3 C13 C14 121.2(8) . .
O3 C13 C18 121.5(8) . .
C14 C13 C18 117.3(8) . .
C15 C14 C13 120.3(8) . .
C15 C14 S3 122.2(7) . .
C13 C14 S3 117.3(7) . .
C14 C15 C16 122.4(9) . .
C14 C15 H15A 118.8 . .
C16 C15 H15A 118.8 . .
C17 C16 C15 117.0(9) . .
C17 C16 C50 120.1(10) . .
C15 C16 C50 122.8(10) . .
C16 C17 C18 121.5(9) . .
C16 C17 H17A 119.3 . .
C18 C17 H17A 119.3 . .
C17 C18 C13 121.5(9) . .
C17 C18 S2 120.8(7) . .
C13 C18 S2 117.5(7) . .
O4 C19 C20 121.8(8) . .
O4 C19 C24 123.2(8) . .
C20 C19 C24 114.9(8) . .
C21 C20 C19 122.3(8) . .
C21 C20 S4 118.8(7) . .
C19 C20 S4 118.9(7) . .
C20 C21 C22 122.6(10) . .
C20 C21 H21A 118.7 . .
C22 C21 H21A 118.7 . .
C21 C22 C23 116.1(9) . .
C21 C22 C54 126.2(10) . .
C23 C22 C54 117.1(10) . .
C24 C23 C22 121.6(9) . .
C24 C23 H23A 119.2 . .
C22 C23 H23A 119.2 . .
C23 C24 C19 122.4(8) . .
C23 C24 S3 117.6(7) . .
C19 C24 S3 119.9(7) . .
N2 C25 H25A 109.5 . .
N2 C25 H25B 109.5 . .
H25A C25 H25B 109.5 . .
N2 C25 H25C 109.5 . .
H25A C25 H25C 109.5 . .
H25B C25 H25C 109.5 . .
N2 C26 H26A 109.5 . .
N2 C26 H26B 109.5 . .
H26A C26 H26B 109.5 . .
N2 C26 H26C 109.5 . .
H26A C26 H26C 109.5 . .
H26B C26 H26C 109.5 . .
N1 C27 H27A 109.5 . .
N1 C27 H27B 109.5 . .
H27A C27 H27B 109.5 . .
N1 C27 H27C 109.5 . .
H27A C27 H27C 109.5 . .
H27B C27 H27C 109.5 . .
N1 C28 H28A 109.5 . .
N1 C28 H28B 109.5 . .
H28A C28 H28B 109.5 . .
N1 C28 H28C 109.5 . .
H28A C28 H28C 109.5 . .
H28B C28 H28C 109.5 . .
O9 C29 N1 120.9(9) . .
O11 C31 O12 127.6(8) . .
O11 C31 C32 117.6(8) . .
O12 C31 C32 114.8(8) . .
C33 C32 C37 118.8(8) . .
C33 C32 C31 117.9(8) . .
C37 C32 C31 123.3(8) . .
C32 C33 C34 121.8(8) . .
C32 C33 H33A 119.1 . .
C34 C33 H33A 119.1 . .
C35 C34 C33 117.8(8) . .
C35 C34 C38 122.3(8) . .
C33 C34 C38 119.9(8) . .
C36 C35 C34 121.4(8) . .
C36 C35 H35A 119.3 . .
C34 C35 H35A 119.3 . .
C35 C36 C37 119.0(8) . .
C35 C36 C58 119.6(8) . .
C37 C36 C58 121.3(8) . .
C32 C37 C36 120.9(8) . .
C32 C37 H37A 119.5 . .
C36 C37 H37A 119.5 . .
C39 C38 C41 115.7(8) . .
C39 C38 C34 120.7(8) . .
C41 C38 C34 123.6(8) . .
N3 C39 C38 123.7(8) . .
N3 C39 H39A 118.1 . .
C38 C39 H39A 118.1 . .
N4 C40 N3 127.1(8) . .
N4 C40 H40A 116.5 . .
N3 C40 H40A 116.5 . .
N4 C41 C38 122.7(9) . .
N4 C41 H41A 118.7 . .
C38 C41 H41A 118.7 . .
C44 C42 C43 111.0(9) . .
C44 C42 C45 107.5(10) . .
C43 C42 C45 107.6(9) . .
C44 C42 C4 108.9(8) . .
C43 C42 C4 111.4(8) . .
C45 C42 C4 110.3(8) . .
C42 C43 H43A 109.5 . .
C42 C43 H43B 109.5 . .
H43A C43 H43B 109.5 . .
C42 C43 H43C 109.5 . .
H43A C43 H43C 109.5 . .
H43B C43 H43C 109.5 . .
C42 C44 H44A 109.5 . .
C42 C44 H44B 109.5 . .
H44A C44 H44B 109.5 . .
C42 C44 H44C 109.5 . .
H44A C44 H44C 109.5 . .
H44B C44 H44C 109.5 . .
C42 C45 H45A 109.5 . .
C42 C45 H45B 109.5 . .
H45A C45 H45B 109.5 . .
C42 C45 H45C 109.5 . .
H45A C45 H45C 109.5 . .
H45B C45 H45C 109.5 . .
C49 C46 C47 110.2(7) . .
C49 C46 C48 109.3(7) . .
C47 C46 C48 108.5(7) . .
C49 C46 C10 111.5(8) . .
C47 C46 C10 109.2(8) . .
C48 C46 C10 108.0(8) . .
C46 C47 H47A 109.5 . .
C46 C47 H47B 109.5 . .
H47A C47 H47B 109.5 . .
C46 C47 H47C 109.5 . .
H47A C47 H47C 109.5 . .
H47B C47 H47C 109.5 . .
C46 C48 H48A 109.5 . .
C46 C48 H48B 109.5 . .
H48A C48 H48B 109.5 . .
C46 C48 H48C 109.5 . .
H48A C48 H48C 109.5 . .
H48B C48 H48C 109.5 . .
C46 C49 H49A 109.5 . .
C46 C49 H49B 109.5 . .
H49A C49 H49B 109.5 . .
C46 C49 H49C 109.5 . .
H49A C49 H49C 109.5 . .
H49B C49 H49C 109.5 . .
C51 C50 C52 110.0(11) . .
C51 C50 C16 111.7(10) . .
C52 C50 C16 109.3(9) . .
C51 C50 C53 110.5(10) . .
C52 C50 C53 108.3(11) . .
C16 C50 C53 107.0(10) . .
C50 C51 H51A 109.5 . .
C50 C51 H51B 109.5 . .
H51A C51 H51B 109.5 . .
C50 C51 H51C 109.5 . .
H51A C51 H51C 109.5 . .
H51B C51 H51C 109.5 . .
C50 C52 H52A 109.5 . .
C50 C52 H52B 109.5 . .
H52A C52 H52B 109.5 . .
C50 C52 H52C 109.5 . .
H52A C52 H52C 109.5 . .
H52B C52 H52C 109.5 . .
C50 C53 H53A 109.5 . .
C50 C53 H53B 109.5 . .
H53A C53 H53B 109.5 . .
C50 C53 H53C 109.5 . .
H53A C53 H53C 109.5 . .
H53B C53 H53C 109.5 . .
C55 C54 C57 110.7(8) . .
C55 C54 C22 111.3(9) . .
C57 C54 C22 108.5(9) . .
C55 C54 C56 107.5(8) . .
C57 C54 C56 107.4(8) . .
C22 C54 C56 111.4(10) . .
C54 C55 H55A 109.5 . .
C54 C55 H55B 109.5 . .
H55A C55 H55B 109.5 . .
C54 C55 H55C 109.5 . .
H55A C55 H55C 109.5 . .
H55B C55 H55C 109.5 . .
C54 C56 H56A 109.5 . .
C54 C56 H56B 109.5 . .
H56A C56 H56B 109.5 . .
C54 C56 H56C 109.5 . .
H56A C56 H56C 109.5 . .
H56B C56 H56C 109.5 . .
C54 C57 H57A 109.5 . .
C54 C57 H57B 109.5 . .
H57A C57 H57B 109.5 . .
C54 C57 H57C 109.5 . .
H57A C57 H57C 109.5 . .
H57B C57 H57C 109.5 . .
O13 C58 O14 120.9(8) . .
O13 C58 C36 120.4(9) . .
O14 C58 C36 118.7(9) . .
O13 C58 Ni1 60.8(4) . 2_645
O14 C58 Ni1 60.1(4) . 2_645
C36 C58 Ni1 178.8(8) . 2_645
O10 C59 N5 124.3(17) . .
N5 C60 H60A 109.5 . .
N5 C60 H60B 109.5 . .
H60A C60 H60B 109.5 . .
N5 C60 H60C 109.5 . .
H60A C60 H60C 109.5 . .
H60B C60 H60C 109.5 . .
N5 C61 H61A 109.5 . .
N5 C61 H61B 109.5 . .
H61A C61 H61B 109.5 . .
N5 C61 H61C 109.5 . .
H61A C61 H61C 109.5 . .
H61B C61 H61C 109.5 . .

loop_
_geom_bond_atom_site_label_1
_geom_bond_atom_site_label_2
_geom_bond_distance
_geom_bond_site_symmetry_2
Ni1 O2 2.007(5) .
Ni1 O5 2.030(5) .
Ni1 O1 2.076(5) .
Ni1 O14 2.108(5) 2_655
Ni1 O13 2.121(5) 2_655
Ni1 S1 2.376(2) .
Ni1 C58 2.430(9) 2_655
Ni2 O3 2.008(6) .
Ni2 O12 2.019(6) .
Ni2 O2 2.038(5) .
Ni2 N2 2.074(7) .
Ni2 O6 2.126(5) .
Ni2 S2 2.447(3) .
Ni3 O10 2.005(6) .
Ni3 O3 2.008(5) .
Ni3 O11 2.045(6) .
Ni3 O4 2.058(5) .
Ni3 O6 2.078(5) .
Ni3 S3 2.461(2) .
Ni4 O7 2.011(5) .
Ni4 O4 2.063(5) .
Ni4 O9 2.086(6) .
Ni4 O1 2.105(5) .
Ni4 N3 2.137(7) 4_565
Ni4 S4 2.354(2) .
S1 C8 1.781(9) .
S1 C6 1.787(9) .
S2 C12 1.789(9) .
S2 C18 1.794(9) .
S3 C14 1.773(9) .
S3 C24 1.781(9) .
S4 C2 1.772(9) .
S4 C20 1.781(9) .
S5 O8 1.443(6) .
S5 O7 1.469(5) .
S5 O5 1.470(5) .
S5 O6 1.499(5) .
O1 C1 1.337(9) .
O2 C7 1.307(9) .
O3 C13 1.303(10) .
O4 C19 1.318(9) .
O9 C29 1.246(11) .
O10 C59 1.121(18) .
O11 C31 1.252(10) .
O12 C31 1.269(10) .
O13 C58 1.250(10) .
O14 C58 1.278(10) .
N1 C29 1.329(11) .
N1 C27 1.448(11) .
N1 C28 1.483(12) .
N2 C26 1.434(12) .
N2 C25 1.502(12) .
N3 C40 1.329(11) .
N3 C39 1.344(10) .
N4 C40 1.321(11) .
N4 C41 1.323(11) .
N5 C59 1.38(2) .
N5 C61 1.53(3) .
N5 C60 1.64(3) .
C1 C2 1.405(11) .
C1 C6 1.410(11) .
C2 C3 1.394(12) .
C3 C4 1.386(12) .
C3 H3A 0.9500 .
C4 C5 1.384(11) .
C4 C42 1.557(13) .
C5 C6 1.377(11) .
C5 H5A 0.9500 .
C7 C12 1.401(11) .
C7 C8 1.412(12) .
C8 C9 1.382(12) .
C9 C10 1.375(12) .
C9 H9A 0.9500 .
C10 C11 1.385(13) .
C10 C46 1.559(13) .
C11 C12 1.399(12) .
C11 H11A 0.9500 .
C13 C14 1.400(12) .
C13 C18 1.408(12) .
C14 C15 1.393(12) .
C15 C16 1.401(13) .
C15 H15A 0.9500 .
C16 C17 1.385(13) .
C16 C50 1.557(14) .
C17 C18 1.391(12) .
C17 H17A 0.9500 .
C19 C20 1.405(12) .
C19 C24 1.414(12) .
C20 C21 1.372(12) .
C21 C22 1.390(14) .
C21 H21A 0.9500 .
C22 C23 1.401(14) .
C22 C54 1.537(15) .
C23 C24 1.381(12) .
C23 H23A 0.9500 .
C25 H25A 0.9800 .
C25 H25B 0.9800 .
C25 H25C 0.9800 .
C26 H26A 0.9800 .
C26 H26B 0.9800 .
C26 H26C 0.9800 .
C27 H27A 0.9800 .
C27 H27B 0.9800 .
C27 H27C 0.9800 .
C28 H28A 0.9800 .
C28 H28B 0.9800 .
C28 H28C 0.9800 .
C31 C32 1.475(12) .
C32 C33 1.383(11) .
C32 C37 1.391(11) .
C33 C34 1.400(11) .
C33 H33A 0.9500 .
C34 C35 1.396(11) .
C34 C38 1.486(12) .
C35 C36 1.389(11) .
C35 H35A 0.9500 .
C36 C37 1.392(11) .
C36 C58 1.487(12) .
C37 H37A 0.9500 .
C38 C39 1.371(11) .
C38 C41 1.372(12) .
C39 H39A 0.9500 .
C40 H40A 0.9500 .
C41 H41A 0.9500 .
C42 C44 1.501(15) .
C42 C43 1.507(13) .
C42 C45 1.555(15) .
C43 H43A 0.9800 .
C43 H43B 0.9800 .
C43 H43C 0.9800 .
C44 H44A 0.9800 .
C44 H44B 0.9800 .
C44 H44C 0.9800 .
C45 H45A 0.9800 .
C45 H45B 0.9800 .
C45 H45C 0.9800 .
C46 C49 1.525(8) .
C46 C47 1.533(9) .
C46 C48 1.537(8) .
C47 H47A 0.9800 .
C47 H47B 0.9800 .
C47 H47C 0.9800 .
C48 H48A 0.9800 .
C48 H48B 0.9800 .
C48 H48C 0.9800 .
C49 H49A 0.9800 .
C49 H49B 0.9800 .
C49 H49C 0.9800 .
C50 C51 1.498(16) .
C50 C52 1.528(16) .
C50 C53 1.571(17) .
C51 H51A 0.9800 .
C51 H51B 0.9800 .
C51 H51C 0.9800 .
C52 H52A 0.9800 .
C52 H52B 0.9800 .
C52 H52C 0.9800 .
C53 H53A 0.9800 .
C53 H53B 0.9800 .
C53 H53C 0.9800 .
C54 C55 1.520(9) .
C54 C57 1.526(9) .
C54 C56 1.562(9) .
C55 H55A 0.9800 .
C55 H55B 0.9800 .
C55 H55C 0.9800 .
C56 H56A 0.9800 .
C56 H56B 0.9800 .
C56 H56C 0.9800 .
C57 H57A 0.9800 .
C57 H57B 0.9800 .
C57 H57C 0.9800 .
C60 H60A 0.9800 .
C60 H60B 0.9800 .
C60 H60C 0.9800 .
C61 H61A 0.9800 .
C61 H61B 0.9800 .
C61 H61C 0.9800 .

loop_
_platon_squeeze_void_nr
_platon_squeeze_void_average_x
_platon_squeeze_void_average_y
_platon_squeeze_void_average_z
_platon_squeeze_void_volume
_platon_squeeze_void_count_electrons
_platon_squeeze_void_content
1 -0.092 0.408 0.000 964 199 ' '
2 0.037 0.463 0.500 964 199 ' '
